data_2005845
loop_
_publ_author_name
'Longridge, J. J.'
'Rawson, J. M.'
'Davies, J. E.'

_publ_section_title
;
 A Mixed Cation Ternary Nitroprusside:
 [(CH~3~)~4~N][Na][Fe(CN)~5~(NO)].2.5H~2~O
;
_journal_issue 1
_journal_name_full 'Acta Crystallographica Section C'
_journal_page_first 15
_journal_page_last 17
_journal_paper_doi 10.1107/S0108270196011468
_journal_volume 53
_journal_year 1997
_chemical_formula_iupac '[(CH3)4 N] +, Na +, [Fe(CN)5(NO)] 2-, 2.5(H2O)'
_chemical_formula_structural '(C4 H12 N) Na [Fe (C N)5 (N O)] , 2.5H2 O '
_chemical_formula_sum 'C9 H17 Fe N7 Na O3.5'
_chemical_formula_weight 358.14
_chemical_name_common
;
tetramethylammonium sodium nitroprusside 2.5-hydrate
;
_chemical_name_systematic
;
tetramethylammonium sodium nitrosylpentacyanoferrate (II) 2.5-hydrate
;
_space_group_IT_number 15
_symmetry_cell_setting monoclinic
_symmetry_space_group_name_Hall '-C 2yc'
_symmetry_space_group_name_H-M 'C 1 2/c 1'
_audit_creation_method SHELXL
_cell_angle_alpha 90.00
_cell_angle_beta 93.57(3)
_cell_angle_gamma 90.00
_cell_formula_units_Z 8
_cell_length_a 21.454(4)
_cell_length_b 9.107(2)
_cell_length_c 17.364(3)
_cell_measurement_reflns_used 25
_cell_measurement_temperature 293(2)
_cell_measurement_theta_max 40
_cell_measurement_theta_min 30
_cell_volume 3386.0(11)
_computing_cell_refinement 'MSC/AFC Diffractometer Control Software'
_computing_data_collection
;
MSC/AFC Diffractometer Control Software (Molecular Structure Corporation,
1988)
;
_computing_data_reduction 'TEXSAN PROCESS (Molecular Structure Corporation, 1985)'
_computing_molecular_graphics 'XP (Siemens, 1994)'
_computing_publication_material SHELXL93
_computing_structure_refinement 'SHELXL93 (Sheldrick, 1993)'
_computing_structure_solution 'SHELXS86 (Sheldrick, 1990)'
_diffrn_ambient_temperature 293(2)
_diffrn_measurement_device 'Rigaku AFC-7R diffractometer'
_diffrn_measurement_method '\w-2\q scans'
_diffrn_radiation_monochromator graphite
_diffrn_radiation_source 'fine-focus sealed tube'
_diffrn_radiation_type MoK\a
_diffrn_radiation_wavelength 0.71073
_diffrn_reflns_av_R_equivalents 0.0250
_diffrn_reflns_av_sigmaI/netI 0.0427
_diffrn_reflns_limit_h_max 24
_diffrn_reflns_limit_h_min 0
_diffrn_reflns_limit_k_max 10
_diffrn_reflns_limit_k_min 0
_diffrn_reflns_limit_l_max 18
_diffrn_reflns_limit_l_min -20
_diffrn_reflns_number 2837
_diffrn_reflns_theta_max 24.99
_diffrn_reflns_theta_min 2.67
_diffrn_standards_decay_% none
_diffrn_standards_interval_count 200
_diffrn_standards_number 3
_exptl_absorpt_coefficient_mu 0.938
_exptl_absorpt_correction_type none
_exptl_crystal_colour Orange
_exptl_crystal_density_diffrn 1.405
_exptl_crystal_density_meas ?
_exptl_crystal_density_method none
_exptl_crystal_description Block
_exptl_crystal_F_000 1480
_exptl_crystal_size_max 0.25
_exptl_crystal_size_mid 0.1
_exptl_crystal_size_min 0.1
_refine_diff_density_max 0.33
_refine_diff_density_min -0.39
_refine_ls_extinction_method none
_refine_ls_goodness_of_fit_all 1.086
_refine_ls_goodness_of_fit_obs 1.140
_refine_ls_hydrogen_treatment 'H atoms: see text'
_refine_ls_matrix_type full
_refine_ls_number_parameters 213
_refine_ls_number_reflns 2490
_refine_ls_number_restraints 68
_refine_ls_restrained_S_all 1.093
_refine_ls_restrained_S_obs 1.141
_refine_ls_R_factor_all 0.0660
_refine_ls_R_factor_obs 0.0477
_refine_ls_shift/esd_max 0.307
_refine_ls_shift/esd_mean 0.011
_refine_ls_structure_factor_coef Fsqd
_refine_ls_weighting_details 'w = 1/[\s^2^(Fo^2^)+(0.049P)^2^+8.61P] where P=(Fo^2^+2Fc^2^)/3'
_refine_ls_weighting_scheme calc
_refine_ls_wR_factor_all 0.1259
_refine_ls_wR_factor_obs 0.1155
_reflns_number_observed 1961
_reflns_number_total 2494
_reflns_observed_criterion >2sigma(I)
_cod_data_source_file bm1089.cif
_cod_data_source_block jr9601
_cod_depositor_comments
;
The following automatic conversions were performed:
'_symmetry_cell_setting' value 'Monoclinic' changed to 'monoclinic'
according to '/home/saulius/struct/CIF-dictionaries/cif_core.dic'
dictionary named 'cif_core.dic' version 2.4.1 from 2010-06-29.

Automatic conversion script
Id: cif_fix_enum 1527 2010-12-29 10:47:43Z saulius 

The following automatic conversions were performed:

'_symmetry_cell_setting' value 'Monoclinic' changed to 'monoclinic'
according to /home/saulius/struct/CIF-dictionaries/cif_core.dic
dictionary named 'cif_core.dic' version 2.4.1 from 2010-06-29.

Automatic conversion script
Id: cif_fix_values 1715 2011-07-08 13:25:40Z adriana 

The following automatic conversions were performed:

'_exptl_crystal_density_meas' value 'none' was changed to '?' - the
value is perceived as not measured.

Automatic conversion script
Id: cif_fix_values 3008 2015-01-20 13:52:24Z robertas 

The following automatic conversions were performed:

'_refine_ls_weighting_scheme' value 'calc w =
1/[\s^2^(Fo^2^)+(0.049P)^2^+8.61P] where P=(Fo^2^+2Fc^2^)/3' was
changed to 'calc'. New tag '_refine_ls_weighting_details' was
created. The value of the new tag was set to 'w =
1/[\s^2^(Fo^2^)+(0.049P)^2^+8.61P] where P=(Fo^2^+2Fc^2^)/3'.

Automatic conversion script
Id: cif_fix_values 3143 2015-03-26 13:38:13Z robertas 
;
_cod_original_sg_symbol_H-M C2/c
_cod_original_formula_sum 'C9 H17 Fe N7 Na O3.50'
_cod_database_code 2005845

loop_
_symmetry_equiv_pos_as_xyz
'x, y, z'
'-x, y, -z+1/2'
'x+1/2, y+1/2, z'
'-x+1/2, y+1/2, -z+1/2'
'-x, -y, -z'
'x, -y, z-1/2'
'-x+1/2, -y+1/2, -z'
'x+1/2, -y+1/2, z-1/2'

loop_
_atom_site_aniso_label
_atom_site_aniso_U_11
_atom_site_aniso_U_22
_atom_site_aniso_U_33
_atom_site_aniso_U_12
_atom_site_aniso_U_13
_atom_site_aniso_U_23
Fe1 0.0372(4) 0.0348(4) 0.0315(3) -0.0007(3) 0.0002(2) 0.0020(3)
N 0.045(2) 0.047(2) 0.039(2) -0.001(2) 0.002(2) 0.006(2)
C1 0.045(3) 0.045(3) 0.047(3) -0.001(2) 0.003(2) 0.004(2)
N3 0.048(3) 0.093(4) 0.075(3) 0.011(3) 0.006(2) 0.003(3)
C2 0.048(3) 0.042(3) 0.040(3) 0.001(2) 0.004(2) -0.001(2)
C3 0.048(3) 0.049(3) 0.039(2) 0.004(2) 0.002(2) 0.005(2)
O 0.042(2) 0.103(3) 0.078(3) 0.013(2) 0.007(2) 0.013(2)
N2 0.082(3) 0.068(3) 0.049(3) -0.001(2) 0.007(2) 0.017(2)
C4 0.050(3) 0.047(3) 0.041(3) -0.003(2) 0.003(2) 0.000(2)
C5 0.060(3) 0.050(3) 0.053(3) 0.009(3) -0.010(2) 0.001(3)
N5 0.122(5) 0.062(3) 0.088(4) 0.015(3) -0.026(3) -0.026(3)
N1 0.088(3) 0.066(3) 0.052(3) -0.001(3) 0.005(2) 0.026(2)
N4 0.091(4) 0.068(3) 0.068(3) -0.014(3) 0.001(3) -0.027(3)
N12 0.047(2) 0.047(2) 0.047(2) -0.002(2) -0.002(2) -0.002(2)
C12A 0.098(4) 0.099(4) 0.098(4) -0.004(3) 0.016(3) -0.004(3)
C13A 0.098(4) 0.099(4) 0.098(4) -0.004(3) 0.016(3) -0.004(3)
C14A 0.098(4) 0.099(4) 0.098(4) -0.004(3) 0.016(3) -0.004(3)
C15A 0.098(4) 0.099(4) 0.098(4) -0.004(3) 0.016(3) -0.004(3)
C12B 0.098(4) 0.099(4) 0.098(4) -0.004(3) 0.016(3) -0.004(3)
C13B 0.098(4) 0.099(4) 0.098(4) -0.004(3) 0.016(3) -0.004(3)
C14B 0.098(4) 0.099(4) 0.098(4) -0.004(3) 0.016(3) -0.004(3)
C15B 0.098(4) 0.099(4) 0.098(4) -0.004(3) 0.016(3) -0.004(3)
Na1 0.0710(13) 0.0490(11) 0.0478(11) -0.0034(10) 0.0063(9) 0.0043(8)
O1W 0.064(2) 0.087(3) 0.089(3) 0.013(2) -0.012(2) -0.033(2)
O2W 0.135(5) 0.138(5) 0.110(4) -0.050(4) -0.005(3) 0.049(4)
O3W 0.096(5) 0.083(4) 0.076(4) 0.000 -0.008(4) 0.000

loop_
_atom_site_label
_atom_site_occupancy
_atom_site_fract_x
_atom_site_fract_y
_atom_site_fract_z
_atom_site_U_iso_or_equiv
_atom_site_thermal_displace_type
_atom_site_calc_flag
_atom_site_refinement_flags
_atom_site_disorder_group
_atom_site_type_symbol
Fe1 1 0.08062(3) 0.02356(6) 0.12291(3) 0.0346(2) Uani d . . Fe
N 1 0.0049(2) 0.0563(4) 0.1251(2) 0.0437(9) Uani d . . N
C1 1 0.0848(2) -0.1026(5) 0.2128(3) 0.0457(11) Uani d . . C
N3 1 0.2225(2) -0.0219(6) 0.1221(3) 0.0718(13) Uani d . . N
C2 1 0.0908(2) 0.1425(5) 0.0314(3) 0.0434(11) Uani d . . C
C3 1 0.1697(2) -0.0054(5) 0.1224(2) 0.0454(11) Uani d . . C
O 1 -0.0461(2) 0.0849(5) 0.1282(2) 0.0742(11) Uani d . . O
N2 1 0.0964(2) 0.2106(5) -0.0223(2) 0.0660(12) Uani d . . N
C4 1 0.1023(2) 0.1883(5) 0.1892(3) 0.0460(11) Uani d . . C
C5 1 0.0739(2) -0.1511(6) 0.0594(3) 0.0549(13) Uani d . . C
N5 1 0.0707(3) -0.2559(6) 0.0231(3) 0.092(2) Uani d . . N
N1 1 0.0867(2) -0.1772(5) 0.2657(2) 0.0686(13) Uani d . . N
N4 1 0.1141(2) 0.2838(5) 0.2301(3) 0.0758(14) Uani d . . N
N12 1 0.2434(2) 0.5140(4) 0.1166(2) 0.0471(9) Uani d D . N
C12A 0.368(10) 0.2954(10) 0.602(3) 0.0829(14) 0.098(2) Uani d PD 1 C
H12A 0.368(10) 0.2893(43) 0.7049(31) 0.0928(83) 0.146 Uiso calc PR 1 H
H12B 0.368(10) 0.2948(49) 0.5861(144) 0.0282(20) 0.146 Uiso calc PR 1 H
H12C 0.368(10) 0.3350(12) 0.5718(126) 0.1064(69) 0.146 Uiso calc PR 1 H
C13A 0.368(10) 0.2386(10) 0.547(2) 0.1973(8) 0.098(2) Uani d PD 1 C
H13A 0.368(10) 0.2317(70) 0.6498(33) 0.2036(12) 0.146 Uiso calc PR 1 H
H13B 0.368(10) 0.2767(28) 0.5187(153) 0.2256(15) 0.146 Uiso calc PR 1 H
H13C 0.368(10) 0.2044(45) 0.4927(126) 0.2164(23) 0.146 Uiso calc PR 1 H
C14A 0.368(10) 0.1850(8) 0.554(2) 0.0701(11) 0.098(2) Uani d PD 1 C
H14A 0.368(10) 0.1556(27) 0.4748(70) 0.0713(70) 0.146 Uiso calc PR 1 H
H14B 0.368(10) 0.1946(13) 0.5728(158) 0.0177(23) 0.146 Uiso calc PR 1 H
H14C 0.368(10) 0.1672(38) 0.6407(97) 0.0914(53) 0.146 Uiso calc PR 1 H
C15A 0.368(10) 0.2579(9) 0.3555(17) 0.1003(13) 0.098(2) Uani d PD 1 C
H15A 0.368(10) 0.2984(28) 0.3313(45) 0.1234(70) 0.146 Uiso calc PR 1 H
H15B 0.368(10) 0.2575(66) 0.3405(38) 0.0455(13) 0.146 Uiso calc PR 1 H
H15C 0.368(10) 0.2270(37) 0.2938(19) 0.1215(72) 0.146 Uiso calc PR 1 H
C12B 0.632(10) 0.2962(6) 0.6092(17) 0.0992(8) 0.098(2) Uani d PD 2 C
H12D 0.632(10) 0.2807(7) 0.6972(49) 0.0743(50) 0.146 Uiso calc PR 2 H
H12E 0.632(10) 0.3228(24) 0.5582(41) 0.0656(45) 0.146 Uiso calc PR 2 H
H12F 0.632(10) 0.3197(27) 0.6342(87) 0.1463(10) 0.146 Uiso calc PR 2 H
C13B 0.632(10) 0.2050(6) 0.5875(13) 0.1771(7) 0.098(2) Uani d PD 2 C
H13D 0.632(10) 0.1729(26) 0.5215(39) 0.1918(37) 0.146 Uiso calc PR 2 H
H13E 0.632(10) 0.1862(34) 0.6755(53) 0.1559(18) 0.146 Uiso calc PR 2 H
H13F 0.632(10) 0.2318(10) 0.6118(88) 0.2216(22) 0.146 Uiso calc PR 2 H
C14B 0.632(10) 0.2003(5) 0.4885(14) 0.0488(6) 0.098(2) Uani d PD 2 C
H14D 0.632(10) 0.2213(13) 0.4341(82) 0.0108(21) 0.146 Uiso calc PR 2 H
H14E 0.632(10) 0.1866(31) 0.5810(14) 0.0274(29) 0.146 Uiso calc PR 2 H
H14F 0.632(10) 0.1649(20) 0.4336(80) 0.0639(11) 0.146 Uiso calc PR 2 H
C15B 0.632(10) 0.2677(5) 0.3741(12) 0.1496(8) 0.098(2) Uani d PD 2 C
H15D 0.632(10) 0.2929(32) 0.3265(46) 0.1133(21) 0.146 Uiso calc PR 2 H
H15E 0.632(10) 0.2334(5) 0.3114(38) 0.1606(45) 0.146 Uiso calc PR 2 H
H15F 0.632(10) 0.2925(33) 0.3935(14) 0.1964(27) 0.146 Uiso calc PR 2 H
Na1 1 0.06176(9) -0.3542(2) 0.36185(10) 0.0558(5) Uani d . . Na
O1W 1 0.1429(2) -0.5188(5) 0.3570(3) 0.0810(13) Uani d D . O
H1WA 1 0.1876(15) -0.5134(62) 0.3610(33) 0.080 Uiso d D . H
H1WB 1 0.1333(25) -0.5845(52) 0.3148(24) 0.080 Uiso d D . H
O2W 1 0.0030(3) -0.5425(7) 0.4142(3) 0.128(2) Uani d D . O
H2WA 1 -0.0136(24) -0.5945(57) 0.4580(24) 0.080 Uiso d D . H
H2WB 1 0.0308(24) -0.5005(61) 0.4555(27) 0.080 Uiso d D . H
O3W 1 0 -0.4850(7) 0.25 0.086(2) Uani d SD . O
H3W 1 -0.0102(27) -0.5161(58) 0.3017(21) 0.080 Uiso d D . H

loop_
_atom_type_symbol
_atom_type_description
_atom_type_scat_dispersion_real
_atom_type_scat_dispersion_imag
_atom_type_scat_source
C C 0.0033 0.0016 'International Tables Vol C Tables 4.2.6.8 and 6.1.1.4'
H H 0.0000 0.0000 'International Tables Vol C Tables 4.2.6.8 and 6.1.1.4'
N N 0.0061 0.0033 'International Tables Vol C Tables 4.2.6.8 and 6.1.1.4'
O O 0.0106 0.0060 'International Tables Vol C Tables 4.2.6.8 and 6.1.1.4'
Fe Fe 0.3463 0.8444 'International Tables Vol C Tables 4.2.6.8 and 6.1.1.4'
Na Na 0.0362 0.0249 'International Tables Vol C Tables 4.2.6.8 and 6.1.1.4'

loop_
_geom_angle_atom_site_label_1
_geom_angle_atom_site_label_2
_geom_angle_atom_site_label_3
_geom_angle_site_symmetry_1
_geom_angle_site_symmetry_3
_geom_angle
_geom_angle_publ_flag
N Fe1 C3 . . 177.3(2) yes
N Fe1 C4 . . 92.7(2) yes
C3 Fe1 C4 . . 84.7(2) yes
N Fe1 C5 . . 97.0(2) yes
C3 Fe1 C5 . . 85.6(2) yes
C4 Fe1 C5 . . 170.1(2) yes
N Fe1 C1 . . 94.9(2) yes
C3 Fe1 C1 . . 85.8(2) yes
C4 Fe1 C1 . . 89.0(2) yes
C5 Fe1 C1 . . 88.3(2) yes
N Fe1 C2 . . 94.5(2) yes
C3 Fe1 C2 . . 84.9(2) yes
C4 Fe1 C2 . . 91.1(2) yes
C5 Fe1 C2 . . 90.0(2) yes
C1 Fe1 C2 . . 170.6(2) yes
O N Fe1 . . 176.7(4) yes
N1 C1 Fe1 . . 179.4(4) ?
N2 C2 Fe1 . . 179.3(5) ?
N3 C3 Fe1 . . 179.7(5) ?
N4 C4 Fe1 . . 177.9(4) ?
N5 C5 Fe1 . . 178.5(4) ?
C1 N1 Na1 . . 163.6(4) ?
C14B N12 C12B . . 112.5(7) ?
C14B N12 C15B . . 111.3(6) ?
C12B N12 C15B . . 109.2(8) ?
C13A N12 C14A . . 111.6(10) ?
C13A N12 C15A . . 114.0(10) ?
C14A N12 C15A . . 108.0(9) ?
C13A N12 C12A . . 111.3(11) ?
C14A N12 C12A . . 105.8(11) ?
C15A N12 C12A . . 105.6(11) ?
C14B N12 C13B . . 106.3(6) ?
C12B N12 C13B . . 109.7(8) ?
C15B N12 C13B . . 107.6(6) ?
O1W Na1 O2W . . 87.9(2) yes
O1W Na1 N1 . . 102.1(2) yes
O2W Na1 N1 . . 155.1(2) yes
O1W Na1 N2 . 6_556 100.6(2) yes
O2W Na1 N2 . 6_556 102.3(2) yes
N1 Na1 N2 . 6_556 98.1(2) yes
O1W Na1 O3W . . 91.5(2) yes
O2W Na1 O3W . . 71.9(2) yes
N1 Na1 O3W . . 85.0(2) yes
N2 Na1 O3W 6_556 . 166.50(15) yes
Na1 O3W Na1 . 2 124.9(3) yes

loop_
_geom_bond_atom_site_label_1
_geom_bond_atom_site_label_2
_geom_bond_site_symmetry_2
_geom_bond_distance
_geom_bond_publ_flag
Fe1 N . 1.654(4) yes
Fe1 C3 . 1.929(5) yes
Fe1 C4 . 1.930(5) yes
Fe1 C5 . 1.935(5) yes
Fe1 C1 . 1.936(5) yes
Fe1 C2 . 1.947(5) yes
N O . 1.128(5) yes
C1 N1 . 1.140(5) yes
N3 C3 . 1.144(6) yes
C2 N2 . 1.133(5) yes
N2 Na1 6 2.474(5) yes
C4 N4 . 1.142(6) yes
C5 N5 . 1.144(6) yes
N1 Na1 . 2.406(4) yes
N12 C13A . 1.442(14) ?
N12 C14B . 1.469(10) ?
N12 C12B . 1.474(11) ?
N12 C15B . 1.479(10) ?
N12 C14A . 1.493(15) ?
N12 C15A . 1.507(14) ?
N12 C12A . 1.52(2) ?
N12 C13B . 1.529(10) ?
Na1 O1W . 2.302(4) yes
Na1 O2W . 2.344(5) yes
Na1 N2 6_556 2.474(5) yes
Na1 O3W . 2.574(4) yes
O3W Na1 2 2.574(4) yes
